data_7110138
loop_
_publ_author_name
'David M. Cousins'
'Matthew G. Davidson'
'Daniel Garcia-Vivo'

_publ_section_title
;
 Unprecedented participation of a four-coordinate hydrogen atom in the
 cubane core of lithium and sodium phenolates
;
_journal_name_full Chem.Commun.
_journal_page_first 11809
_journal_paper_doi 10.1039/c3cc47393g
_journal_volume 49
_journal_year 2013
_chemical_formula_moiety 'C70 H92 Li6 N2 O10, 2(C4 H8 O)'
_chemical_formula_sum 'C78 H108 Li6 N2 O12'
_chemical_formula_weight 1307.3634
_chemical_name_common k08mgd02
_chemical_name_systematic
;
?
;
_space_group_crystal_system monoclinic
_space_group_IT_number 14
_space_group_name_Hall '-P 2yn'
_space_group_name_H-M_alt 'P 1 21/n 1'
_symmetry_space_group_name_Hall '-P 2yn'
_symmetry_space_group_name_H-M 'P 1 21/n 1'
_atom_sites_solution_hydrogens geom
_atom_sites_solution_primary direct
_atom_sites_solution_secondary difmap
_audit_conform_dict_location ftp://ftp.iucr.org/pub/cif_core.dic
_audit_conform_dict_name cif_core.dic
_audit_conform_dict_version 2.3
_audit_creation_date 2010-01-07T15:04:43-00:00
_audit_creation_method 'WinGX routine CIF_UPDATE'
_cell_angle_alpha 90
_cell_angle_beta 89.79
_cell_angle_gamma 90
_cell_formula_units_Z 2
_cell_length_a 12.8870(2)
_cell_length_b 13.0390(2)
_cell_length_c 21.4410(3)
_cell_measurement_reflns_used 109828
_cell_measurement_temperature 100(2)
_cell_measurement_theta_max 27.485
_cell_measurement_theta_min 3.513
_cell_volume 3602.78(9)
_computing_cell_refinement 'HKL Scalepack (Otwinowski & Minor 1997)'
_computing_data_collection 'Collect (Bruker AXS BV, 1997-2004)'
_computing_data_reduction 'HKL Denzo and Scalepack (Otwinowski & Minor 1997)'
_computing_structure_refinement 'SHELXL-97 (Sheldrick, 1997)'
_diffrn_ambient_temperature 100(2)
_diffrn_detector_area_resol_mean 9
_diffrn_measured_fraction_theta_full 0.995
_diffrn_measured_fraction_theta_max 0.995
_diffrn_measurement_device '95mm CCD camera on \k-goniostat'
_diffrn_measurement_device_type KappaCCD
_diffrn_measurement_method CCD
_diffrn_orient_matrix_type 'by Bruker AXS Collect from scalepack cell'
_diffrn_orient_matrix_UB_11 -0.0072363
_diffrn_orient_matrix_UB_12 -0.0245949
_diffrn_orient_matrix_UB_13 -0.0439462
_diffrn_orient_matrix_UB_21 -0.0229693
_diffrn_orient_matrix_UB_22 -0.0686569
_diffrn_orient_matrix_UB_23 0.0156132
_diffrn_orient_matrix_UB_31 -0.0737666
_diffrn_orient_matrix_UB_32 0.0237343
_diffrn_orient_matrix_UB_33 -0.0003735
_diffrn_radiation_monochromator graphite
_diffrn_radiation_type MoK\a
_diffrn_radiation_wavelength 0.71073
_diffrn_reflns_av_R_equivalents 0.0599
_diffrn_reflns_av_unetI/netI 0.0313
_diffrn_reflns_limit_h_max 16
_diffrn_reflns_limit_h_min -16
_diffrn_reflns_limit_k_max 16
_diffrn_reflns_limit_k_min -16
_diffrn_reflns_limit_l_max 27
_diffrn_reflns_limit_l_min -27
_diffrn_reflns_number 63006
_diffrn_reflns_theta_full 27.5
_diffrn_reflns_theta_max 27.5
_diffrn_reflns_theta_min 3.53
_exptl_absorpt_coefficient_mu 0.078
_exptl_absorpt_correction_type none
_exptl_crystal_density_diffrn 1.205
_exptl_crystal_density_method 'not measured'
_exptl_crystal_F_000 1408
_exptl_crystal_size_max 0.44
_exptl_crystal_size_mid 0.2
_exptl_crystal_size_min 0.16
_refine_diff_density_max 0.996
_refine_diff_density_min -0.635
_refine_diff_density_rms 0.072
_refine_ls_extinction_method none
_refine_ls_goodness_of_fit_ref 1.104
_refine_ls_hydrogen_treatment mixed
_refine_ls_matrix_type full
_refine_ls_number_parameters 589
_refine_ls_number_reflns 8233
_refine_ls_number_restraints 18
_refine_ls_restrained_S_all 1.103
_refine_ls_R_factor_all 0.1097
_refine_ls_R_factor_gt 0.098
_refine_ls_shift/su_max 0
_refine_ls_shift/su_mean 0
_refine_ls_structure_factor_coef Fsqd
_refine_ls_weighting_details 'calc w=1/[\s^2^(Fo^2^)+(0.0870P)^2^+7.4704P] where P=(Fo^2^+2Fc^2^)/3'
_refine_ls_weighting_scheme calc
_refine_ls_wR_factor_gt 0.2448
_refine_ls_wR_factor_ref 0.2525
_reflns_number_gt 7010
_reflns_number_total 8233
_reflns_threshold_expression >2sigma(I)
_cod_data_source_file c3cc47393g.txt
_cod_data_source_block Compound_3_k08mgd02
_cod_database_code 7110138

loop_
_space_group_symop_id
_space_group_symop_operation_xyz
1 'x, y, z'
2 '-x+1/2, y+1/2, -z+1/2'
3 '-x, -y, -z'
4 'x-1/2, -y-1/2, z-1/2'

loop_
_atom_site_label
_atom_site_type_symbol
_atom_site_fract_x
_atom_site_fract_y
_atom_site_fract_z
_atom_site_U_iso_or_equiv
_atom_site_adp_type
_atom_site_occupancy
_atom_site_symmetry_multiplicity
_atom_site_calc_flag
_atom_site_refinement_flags
_atom_site_disorder_assembly
_atom_site_disorder_group
O1 O 0.89329(14) 0.46391(14) 0.51325(9) 0.0255(4) Uani 1 1 d . . .
C1 C 0.8543(2) 0.2499(3) 0.47429(16) 0.0266(8) Uani 0.816(5) 1 d P A 1
H10A H 0.8303 0.1778 0.4763 0.032 Uiso 0.816(5) 1 calc PR A 1
H10B H 0.8506 0.2717 0.4301 0.032 Uiso 0.816(5) 1 calc PR A 1
Li1 Li 0.9509(4) 0.4494(4) 0.6051(2) 0.0319(10) Uani 1 1 d . . .
O2 O 1.00493(17) 0.40668(16) 0.39431(10) 0.0328(5) Uani 1 1 d . . .
C2 C 1.0304(3) 0.1948(3) 0.45082(17) 0.0271(8) Uani 0.816(5) 1 d P A 1
H2A H 1.0159 0.1208 0.4562 0.032 Uiso 0.816(5) 1 calc PR A 1
H2B H 1.1032 0.2067 0.4635 0.032 Uiso 0.816(5) 1 calc PR A 1
Li2 Li 0.8697(4) 0.4746(4) 0.4160(2) 0.0328(11) Uani 1 1 d . . .
O3 O 1.08492(16) 0.38322(15) 0.58757(11) 0.0337(5) Uani 1 1 d . . .
C3 C 0.9687(3) 0.2032(3) 0.55657(15) 0.0262(8) Uani 0.816(5) 1 d P A 1
H3A H 0.9218 0.2402 0.5855 0.031 Uiso 0.816(5) 1 calc PR A 1
H3B H 0.9428 0.132 0.553 0.031 Uiso 0.816(5) 1 calc PR A 1
Li3 Li 1.0277(4) 0.3992(4) 0.4902(2) 0.0281(10) Uani 1 1 d . . .
O4 O 0.88344(16) 0.36226(18) 0.67166(9) 0.0351(5) Uani 1 1 d . . .
C4 C 0.8975(6) 0.2049(4) 0.7248(3) 0.0519(15) Uani 0.8 1 d P A 1
H4A H 0.9025 0.1817 0.7686 0.062 Uiso 0.8 1 calc PR A 1
H4B H 0.9322 0.1538 0.6976 0.062 Uiso 0.8 1 calc PR A 1
O5 O 0.74808(16) 0.39674(18) 0.37231(10) 0.0369(5) Uani 1 1 d . . .
O6 O 0.2312(6) 0.5288(6) 0.0719(4) 0.179(3) Uani 1 1 d . . .
N6 N 0.96181(17) 0.25289(18) 0.49346(11) 0.0254(5) Uani 1 1 d . A .
C11 C 0.8002(2) 0.4217(2) 0.52555(13) 0.0263(6) Uani 1 1 d . . .
C12 C 0.7801(4) 0.3148(4) 0.5115(2) 0.0254(10) Uani 0.816(5) 1 d P A 1
C13 C 0.6815(5) 0.2752(6) 0.5265(3) 0.0298(12) Uani 0.816(5) 1 d P A 1
H13 H 0.6684 0.2044 0.5195 0.036 Uiso 0.816(5) 1 calc PR A 1
C14 C 0.6018(2) 0.3361(3) 0.55130(14) 0.0347(7) Uani 1 1 d . . .
C15 C 0.6204(2) 0.4400(3) 0.55886(15) 0.0370(7) Uani 1 1 d . A .
H15 H 0.5655 0.483 0.5727 0.044 Uiso 1 1 calc R . .
C16 C 0.7176(2) 0.4837(2) 0.54683(15) 0.0335(6) Uani 1 1 d . A .
C17 C 0.4954(2) 0.2907(3) 0.56246(17) 0.0445(8) Uani 1 1 d . A .
H17A H 0.4648 0.3211 0.6001 0.067 Uiso 1 1 calc R . .
H17B H 0.5015 0.2163 0.568 0.067 Uiso 1 1 calc R . .
H17C H 0.4509 0.3052 0.5266 0.067 Uiso 1 1 calc R . .
C18 C 0.7355(3) 0.5974(3) 0.5557(2) 0.0507(10) Uani 1 1 d . . .
H18A H 0.6721 0.6294 0.5718 0.076 Uiso 1 1 calc R A .
H18B H 0.7541 0.6286 0.5156 0.076 Uiso 1 1 calc R . .
H18C H 0.7921 0.6079 0.5855 0.076 Uiso 1 1 calc R . .
C21 C 1.0120(2) 0.3241(2) 0.35711(13) 0.0299(6) Uani 1 1 d . . .
C22 C 1.0202(3) 0.2210(3) 0.38232(16) 0.0252(7) Uani 0.816(5) 1 d P A 1
C23 C 1.0219(4) 0.1375(3) 0.34086(18) 0.0295(8) Uani 0.816(5) 1 d P A 1
H23 H 1.024 0.07 0.3575 0.035 Uiso 0.816(5) 1 calc PR A 1
C24 C 1.0207(2) 0.1499(2) 0.27640(14) 0.0338(6) Uani 1 1 d . . .
C25 C 1.0208(3) 0.2483(3) 0.25346(15) 0.0421(8) Uani 1 1 d . A .
H25 H 1.0232 0.2579 0.2096 0.051 Uiso 1 1 calc R . .
C26 C 1.0176(3) 0.3344(2) 0.29161(14) 0.0357(7) Uani 1 1 d . A .
C27 C 1.0256(3) 0.0559(3) 0.23480(16) 0.0436(8) Uani 1 1 d . A .
H27A H 1.0914 0.0199 0.2416 0.065 Uiso 1 1 calc R . .
H27B H 1.0208 0.0769 0.191 0.065 Uiso 1 1 calc R . .
H27C H 0.9677 0.01 0.2449 0.065 Uiso 1 1 calc R . .
C28 C 1.0144(4) 0.4401(3) 0.26396(16) 0.0574(11) Uani 1 1 d . . .
H28A H 1.0823 0.473 0.2689 0.086 Uiso 1 1 calc R A .
H28B H 0.9613 0.4809 0.2854 0.086 Uiso 1 1 calc R . .
H28C H 0.9977 0.4354 0.2195 0.086 Uiso 1 1 calc R . .
C31 C 1.1253(2) 0.2905(2) 0.60045(14) 0.0299(6) Uani 1 1 d . . .
C32 C 1.0748(3) 0.2001(3) 0.5850(2) 0.0255(8) Uani 0.816(5) 1 d P A 1
C33 C 1.1208(4) 0.1046(4) 0.5962(2) 0.0279(10) Uani 0.816(5) 1 d P A 1
H33 H 1.0865 0.0445 0.582 0.033 Uiso 0.816(5) 1 calc PR A 1
C34 C 1.2143(2) 0.0941(2) 0.62707(13) 0.0312(6) Uani 1 1 d . . .
C35 C 1.2580(3) 0.1845(3) 0.64872(15) 0.0369(7) Uani 1 1 d . A .
H35 H 1.3199 0.1807 0.6726 0.044 Uiso 1 1 calc R . .
C36 C 1.2151(2) 0.2807(2) 0.63706(14) 0.0334(6) Uani 1 1 d . A .
C37 C 1.2611(3) -0.0099(3) 0.64090(17) 0.0444(8) Uani 1 1 d . A .
H37A H 1.2844 -0.0418 0.6019 0.067 Uiso 1 1 calc R . .
H37B H 1.2089 -0.0536 0.6609 0.067 Uiso 1 1 calc R . .
H37C H 1.3205 -0.0016 0.6689 0.067 Uiso 1 1 calc R . .
C38 C 1.2656(4) 0.3746(3) 0.6639(2) 0.0634(12) Uani 1 1 d . . .
H38A H 1.3232 0.354 0.6909 0.095 Uiso 1 1 calc R A .
H38B H 1.2146 0.4132 0.6885 0.095 Uiso 1 1 calc R . .
H38C H 1.292 0.4178 0.63 0.095 Uiso 1 1 calc R . .
C101 C 0.9452(3) 0.3077(3) 0.71691(16) 0.0419(8) Uani 1 1 d . A .
H10C H 0.9454 0.3449 0.7571 0.05 Uiso 1 1 calc R B 1
H10D H 1.0176 0.301 0.702 0.05 Uiso 1 1 calc R B 1
C110 C 0.7859(6) 0.2190(6) 0.7061(4) 0.0732(18) Uani 0.8 1 d P A 1
H11A H 0.7388 0.2038 0.7415 0.088 Uiso 0.8 1 calc PR A 1
H11B H 0.768 0.1733 0.6708 0.088 Uiso 0.8 1 calc PR A 1
C125 C 0.7773(4) 0.3309(5) 0.6869(3) 0.0439(13) Uani 0.8 1 d P A 1
H12A H 0.7315 0.3385 0.6502 0.053 Uiso 0.8 1 calc PR A 1
H12B H 0.7491 0.3728 0.7215 0.053 Uiso 0.8 1 calc PR A 1
C151 C 0.2153(6) 0.6100(10) 0.1239(4) 0.163(5) Uani 1 1 d . C 1
H15A H 0.2371 0.5826 0.1648 0.195 Uiso 1 1 calc R C 1
H15B H 0.2559 0.6728 0.1147 0.195 Uiso 1 1 calc R C 1
C152 C 0.1096(4) 0.6312(6) 0.1239(3) 0.096(2) Uani 1 1 d . C 1
H15C H 0.0984 0.7058 0.1186 0.115 Uiso 1 1 calc R C 1
H15D H 0.0786 0.6103 0.1642 0.115 Uiso 1 1 calc R C 1
C153 C 0.0605(5) 0.5769(9) 0.0741(5) 0.158(4) Uani 1 1 d . C 1
H15E H 0.0055 0.6187 0.0545 0.189 Uiso 1 1 calc R C 1
H15F H 0.0302 0.5114 0.0889 0.189 Uiso 1 1 calc R C 1
C154 C 0.1475(8) 0.5587(11) 0.0306(4) 0.200(7) Uani 1 1 d . C 1
H15G H 0.131 0.5033 0.0007 0.24 Uiso 1 1 calc R C 1
H15H H 0.1653 0.6218 0.0072 0.24 Uiso 1 1 calc R C 1
C1' C 0.8806(11) 0.2489(11) 0.5403(7) 0.024(3) Uani 0.184(5) 1 d P A 2
H1'1 H 0.9135 0.2594 0.5814 0.028 Uiso 0.184(5) 1 calc PR A 2
H1'2 H 0.8518 0.1785 0.5402 0.028 Uiso 0.184(5) 1 calc PR A 2
C2' C 0.8992(12) 0.2303(12) 0.4292(6) 0.026(3) Uani 0.184(5) 1 d P A 2
H2'1 H 0.8697 0.1603 0.4314 0.032 Uiso 0.184(5) 1 calc PR A 2
H2'2 H 0.8405 0.2791 0.4263 0.032 Uiso 0.184(5) 1 calc PR A 2
C3' C 1.0410(11) 0.1897(12) 0.4960(7) 0.026(3) Uani 0.184(5) 1 d P A 2
H3'1 H 1.0885 0.2047 0.4608 0.031 Uiso 0.184(5) 1 calc PR A 2
H3'2 H 1.0154 0.1187 0.4907 0.031 Uiso 0.184(5) 1 calc PR A 2
C12' C 0.7883(15) 0.324(2) 0.5357(11) 0.029(5) Uani 0.184(5) 1 d P A 2
C13' C 0.694(3) 0.280(2) 0.5478(13) 0.033(6) Uani 0.184(5) 1 d P A 2
H13' H 0.6905 0.2084 0.5541 0.039 Uiso 0.184(5) 1 calc PR A 2
C22' C 0.9635(16) 0.2389(12) 0.3707(7) 0.028(3) Uani 0.184(5) 1 d P A 2
C23' C 0.9770(16) 0.1507(14) 0.3347(8) 0.026(4) Uiso 0.184(5) 1 d P A 2
H23' H 0.9546 0.0871 0.3518 0.032 Uiso 0.184(5) 1 calc PR A 2
C32' C 1.1025(13) 0.1963(12) 0.5574(9) 0.023(3) Uani 0.184(5) 1 d P A 2
C33' C 1.146(2) 0.103(2) 0.5753(12) 0.034(5) Uani 0.184(5) 1 d P A 2
H33' H 1.1289 0.0428 0.5522 0.041 Uiso 0.184(5) 1 calc PR A 2
C5 C 0.6411(3) 0.3890(6) 0.3881(3) 0.0332(16) Uani 0.83(2) 1 d P A 2
H5A H 0.6008 0.4446 0.3682 0.04 Uiso 0.83(2) 1 calc PR A 2
H5B H 0.6312 0.3929 0.4339 0.04 Uiso 0.83(2) 1 calc PR A 2
C6 C 0.6622(6) 0.2792(4) 0.3008(4) 0.0512(16) Uani 0.83(2) 1 d P A 2
H6A H 0.681 0.2077 0.2899 0.061 Uiso 0.83(2) 1 calc PR A 2
H6B H 0.6194 0.3089 0.2671 0.061 Uiso 0.83(2) 1 calc PR A 2
C7 C 0.7560(3) 0.3429(4) 0.3136(2) 0.0643(12) Uani 1 1 d . A .
H7A H 0.818 0.2981 0.3143 0.077 Uiso 1 1 calc R D 2
H7B H 0.7652 0.3933 0.2795 0.077 Uiso 1 1 calc R D 2
C8 C 0.6076(6) 0.2852(5) 0.3636(4) 0.0458(19) Uani 0.83(2) 1 d P A 2
H8A H 0.5314 0.2818 0.3588 0.055 Uiso 0.83(2) 1 calc PR A 2
H8B H 0.6305 0.2293 0.3916 0.055 Uiso 0.83(2) 1 calc PR A 2
C29 C 0.873(4) 0.271(4) 0.763(2) 0.060(11) Uani 0.1 1 d PU A 2
H29A H 0.9026 0.2741 0.8051 0.072 Uiso 0.1 1 calc PR A 2
H29B H 0.851 0.1998 0.7536 0.072 Uiso 0.1 1 calc PR A 2
C290 C 0.859(5) 0.235(5) 0.741(4) 0.067(14) Uani 0.1 1 d PU A 5
H29C H 0.8695 0.1662 0.723 0.08 Uiso 0.1 1 calc PR A 5
H29D H 0.8637 0.2297 0.7868 0.08 Uiso 0.1 1 calc PR A 5
C30 C 0.7840(19) 0.385(3) 0.6968(12) 0.060(7) Uani 0.2 1 d P A 2
H30A H 0.772 0.4596 0.698 0.072 Uiso 0.2 1 calc PR A 2
H30B H 0.7289 0.3523 0.6715 0.072 Uiso 0.2 1 calc PR A 2
C300 C 0.78 0.38 0.7 0.05 Uiso 0 1 d P A 5
H30C H 0.7269 0.3986 0.6687 0.06 Uiso 0 1 calc PR A 5
H30D H 0.7817 0.4321 0.7336 0.06 Uiso 0 1 calc PR A 5
C39 C 0.785(4) 0.345(7) 0.7552(19) 0.10(2) Uani 0.1 1 d P A 2
H39A H 0.7186 0.3094 0.7635 0.115 Uiso 0.1 1 calc PR A 2
H39B H 0.7923 0.4012 0.7859 0.115 Uiso 0.1 1 calc PR A 2
C390 C 0.765(3) 0.268(4) 0.726(2) 0.045(11) Uani 0.1 1 d P A 5
H39C H 0.7192 0.2684 0.7631 0.055 Uiso 0.1 1 calc PR A 5
H39D H 0.7339 0.2231 0.6938 0.055 Uiso 0.1 1 calc PR A 5
C9 C 0.585(3) 0.329(5) 0.3798(12) 0.058(12) Uani 0.17(2) 1 d P A 1
H9A H 0.5846 0.2781 0.4138 0.07 Uiso 0.17(2) 1 calc PR A 1
H9B H 0.5115 0.3438 0.3687 0.07 Uiso 0.17(2) 1 calc PR A 1
C10 C 0.635(2) 0.428(3) 0.4033(15) 0.043(7) Uiso 0.17(2) 1 d P A 1
H10E H 0.6369 0.4334 0.4494 0.052 Uiso 0.17(2) 1 calc PR A 1
H10F H 0.6048 0.4911 0.3849 0.052 Uiso 0.17(2) 1 calc PR A 1
C19 C 0.6406(17) 0.2849(16) 0.3231(17) 0.025(5) Uiso 0.17(2) 1 d P A 1
H19A H 0.5977 0.2951 0.2853 0.03 Uiso 0.17(2) 1 calc PR A 1
H19B H 0.651 0.2103 0.3289 0.03 Uiso 0.17(2) 1 calc PR A 1

loop_
_atom_site_aniso_label
_atom_site_aniso_U_11
_atom_site_aniso_U_22
_atom_site_aniso_U_33
_atom_site_aniso_U_23
_atom_site_aniso_U_13
_atom_site_aniso_U_12
O1 0.0200(9) 0.0254(9) 0.0310(10) 0.0003(8) 0.0018(7) -0.0028(7)
C1 0.0251(16) 0.0239(16) 0.0308(18) 0.0015(13) -0.0068(13) -0.0030(13)
Li1 0.030(2) 0.032(3) 0.033(2) -0.002(2) 0.0003(19) 0.002(2)
O2 0.0376(11) 0.0288(10) 0.0320(11) -0.0082(8) 0.0072(8) -0.0064(9)
C2 0.0280(17) 0.0222(16) 0.031(2) -0.0017(13) -0.0049(13) 0.0033(13)
Li2 0.030(2) 0.032(3) 0.036(3) 0.002(2) -0.006(2) -0.004(2)
O3 0.0281(10) 0.0249(10) 0.0481(13) 0.0061(9) -0.0070(9) -0.0011(8)
C3 0.0277(17) 0.0244(16) 0.0263(16) 0.0051(13) -0.0030(12) -0.0040(13)
Li3 0.028(2) 0.026(2) 0.031(2) -0.0019(18) -0.0001(18) -0.0022(18)
O4 0.0332(11) 0.0453(13) 0.0270(10) 0.0052(9) -0.0007(8) -0.0036(9)
C4 0.086(5) 0.035(3) 0.035(3) 0.0037(19) 0.006(3) -0.004(3)
O5 0.0249(10) 0.0441(13) 0.0417(12) 0.0083(10) -0.0104(9) -0.0062(9)
O6 0.159(6) 0.147(6) 0.231(8) -0.039(6) 0.021(6) 0.043(5)
N6 0.0244(11) 0.0250(11) 0.0269(11) -0.0017(9) -0.0002(9) -0.0019(9)
C11 0.0207(12) 0.0298(14) 0.0285(13) 0.0031(11) 0.0002(10) -0.0017(10)
C12 0.0238(19) 0.025(2) 0.027(3) -0.001(2) -0.005(2) -0.0038(15)
C13 0.023(2) 0.034(2) 0.032(3) 0.006(3) -0.009(2) -0.0075(18)
C14 0.0245(13) 0.0489(18) 0.0307(14) 0.0057(13) 0.0013(11) -0.0079(13)
C15 0.0236(14) 0.0467(18) 0.0407(17) -0.0034(14) 0.0058(12) 0.0007(13)
C16 0.0258(14) 0.0351(16) 0.0397(16) -0.0048(13) 0.0035(11) -0.0010(12)
C17 0.0274(15) 0.058(2) 0.0484(19) 0.0002(16) 0.0050(13) -0.0109(14)
C18 0.0317(16) 0.0377(18) 0.082(3) -0.0168(18) 0.0130(17) 0.0008(14)
C21 0.0292(14) 0.0302(14) 0.0302(14) -0.0076(11) 0.0030(11) -0.0057(11)
C22 0.0225(18) 0.0267(17) 0.0264(17) -0.0041(13) -0.0046(14) 0.0015(14)
C23 0.029(2) 0.0257(18) 0.0340(19) -0.0051(14) -0.0035(15) -0.0003(15)
C24 0.0323(15) 0.0359(16) 0.0332(15) -0.0108(12) -0.0055(12) -0.0001(12)
C25 0.061(2) 0.0399(18) 0.0260(15) -0.0043(13) -0.0047(14) 0.0003(16)
C26 0.0449(17) 0.0331(16) 0.0291(15) -0.0019(12) -0.0084(12) 0.0015(13)
C27 0.056(2) 0.0381(17) 0.0363(17) -0.0124(14) -0.0006(15) -0.0010(15)
C28 0.103(3) 0.041(2) 0.0280(17) 0.0022(14) -0.0076(18) 0.000(2)
C31 0.0249(13) 0.0279(14) 0.0370(15) 0.0064(12) -0.0008(11) -0.0003(11)
C32 0.0278(19) 0.0280(18) 0.0206(19) 0.0038(16) 0.0005(15) 0.0006(14)
C33 0.032(3) 0.027(2) 0.025(3) 0.004(2) -0.0014(19) 0.0002(18)
C34 0.0337(15) 0.0322(15) 0.0277(14) 0.0042(11) -0.0009(11) 0.0057(12)
C35 0.0377(16) 0.0379(17) 0.0351(16) 0.0045(13) -0.0111(12) 0.0033(13)
C36 0.0368(16) 0.0325(15) 0.0310(15) 0.0037(12) -0.0058(12) -0.0002(12)
C37 0.051(2) 0.0369(17) 0.0456(19) 0.0017(14) -0.0137(15) 0.0110(15)
C38 0.069(3) 0.039(2) 0.082(3) -0.004(2) -0.043(2) 0.0022(18)
C101 0.0420(18) 0.0476(19) 0.0362(16) 0.0126(14) 0.0022(13) 0.0063(15)
C110 0.071(4) 0.068(4) 0.080(5) 0.018(4) 0.000(4) -0.026(4)
C125 0.033(2) 0.069(4) 0.029(2) 0.009(3) -0.0008(18) -0.012(3)
C151 0.098(5) 0.280(13) 0.110(6) -0.064(7) 0.009(4) 0.051(7)
C152 0.067(3) 0.159(6) 0.062(3) -0.014(4) 0.007(2) 0.051(4)
C153 0.054(3) 0.213(10) 0.207(10) -0.096(8) -0.019(5) 0.041(5)
C154 0.153(8) 0.355(17) 0.093(5) -0.003(8) -0.004(5) 0.165(10)
C1' 0.022(7) 0.025(7) 0.024(7) -0.003(5) 0.007(5) -0.003(5)
C2' 0.029(7) 0.035(8) 0.015(6) -0.004(5) 0.005(5) 0.000(6)
C3' 0.029(7) 0.031(8) 0.018(8) 0.002(6) -0.002(5) 0.004(6)
C12' 0.008(7) 0.047(11) 0.031(12) -0.032(11) 0.003(8) 0.003(6)
C13' 0.037(11) 0.026(9) 0.037(16) -0.005(11) -0.030(11) 0.001(7)
C22' 0.032(9) 0.031(8) 0.022(7) 0.002(6) 0.000(6) 0.007(7)
C32' 0.021(8) 0.025(8) 0.021(9) 0.000(7) -0.007(6) 0.005(6)
C33' 0.045(13) 0.020(8) 0.037(14) 0.006(9) 0.017(9) 0.008(8)
C5 0.0216(19) 0.043(3) 0.035(2) 0.005(2) -0.0055(14) -0.0007(18)
C6 0.066(3) 0.051(3) 0.037(3) -0.001(2) 0.002(3) -0.010(2)
C7 0.052(2) 0.095(3) 0.046(2) -0.011(2) -0.0158(17) -0.026(2)
C8 0.052(3) 0.046(3) 0.040(4) 0.006(2) -0.015(3) -0.023(2)
C29 0.06(2) 0.07(3) 0.05(2) -0.002(19) -0.011(18) -0.02(2)
C290 0.06(2) 0.06(3) 0.08(3) 0.00(2) 0.00(2) -0.05(2)
C30 0.033(10) 0.10(2) 0.050(13) -0.021(15) -0.004(8) 0.004(14)
C39 0.05(2) 0.22(8) 0.024(18) 0.03(3) 0.007(16) 0.03(4)
C390 0.021(16) 0.07(3) 0.05(2) -0.03(2) 0.019(14) -0.028(17)
C9 0.039(14) 0.11(3) 0.021(10) -0.021(15) 0.009(9) -0.045(18)

loop_
_atom_type_symbol
_atom_type_description
_atom_type_scat_dispersion_real
_atom_type_scat_dispersion_imag
_atom_type_scat_source
C C 0.0033 0.0016 'International Tables Vol C Tables 4.2.6.8 and 6.1.1.4'
H H 0 0 'International Tables Vol C Tables 4.2.6.8 and 6.1.1.4'
O O 0.0106 0.006 'International Tables Vol C Tables 4.2.6.8 and 6.1.1.4'
N N 0.0061 0.0033 'International Tables Vol C Tables 4.2.6.8 and 6.1.1.4'
Li Li -0.0003 0.0001 'International Tables Vol C Tables 4.2.6.8 and 6.1.1.4'

loop_
_geom_angle_atom_site_label_1
_geom_angle_atom_site_label_2
_geom_angle_atom_site_label_3
_geom_angle
_geom_angle_site_symmetry_1
_geom_angle_site_symmetry_3
Li2 O1 Li1 167.6(2) . .
Li3 O1 Li1 83.4(2) . .
Li3 O1 Li1 86.3(2) 3_766 .
Li3 O1 Li2 88.9(2) 3_766 .
Li3 O1 Li2 84.9(2) . .
Li3 O1 Li3 85.9(2) . 3_766
C11 O1 Li1 95.5(2) . .
C11 O1 Li2 95.1(2) . .
C11 O1 Li3 130.6(2) . .
C11 O1 Li3 143.5(2) . 3_766
H10A C1 H10B 107.4 . .
N6 C1 H10A 108.2 . .
N6 C1 H10B 108.2 . .
N6 C1 C12 116.2(3) . .
C12 C1 H10A 108.2 . .
C12 C1 H10B 108.2 . .
O1 Li1 Li2 96.9(2) . 3_766
O1 Li1 Li3 46.28(15) . .
O1 Li1 Li3 45.96(15) . 3_766
O1 Li1 C11 30.79(10) . .
O2 Li1 O1 91.3(2) 3_766 .
O2 Li1 Li2 50.78(18) 3_766 3_766
O2 Li1 O3 99.6(2) 3_766 .
O2 Li1 Li3 97.5(2) 3_766 .
O2 Li1 Li3 46.80(16) 3_766 3_766
O2 Li1 O4 131.2(3) 3_766 .
O2 Li1 C11 110.6(2) 3_766 .
Li2 Li1 Li3 66.93(19) 3_766 .
Li2 Li1 Li3 61.30(18) 3_766 3_766
Li2 Li1 C11 127.7(2) 3_766 .
O3 Li1 O1 99.9(2) . .
O3 Li1 Li2 48.88(17) . 3_766
O3 Li1 Li3 53.63(17) . .
O3 Li1 Li3 94.8(2) . 3_766
O3 Li1 O4 105.3(2) . .
O3 Li1 C11 117.9(2) . .
Li3 Li1 Li3 59.1(2) . 3_766
O4 Li1 O1 123.8(3) . .
O4 Li1 Li2 137.0(3) . 3_766
O4 Li1 Li3 159.4(3) . 3_766
O4 Li1 Li3 131.0(3) . .
O4 Li1 C11 93.7(2) . .
C11 Li1 Li3 72.43(17) . 3_766
C11 Li1 Li3 69.25(17) . .
Li1 O2 Li2 80.1(2) 3_766 .
Li1 O2 Li3 89.8(2) 3_766 .
Li2 O2 Li3 85.2(2) . .
C21 O2 Li1 138.8(2) . 3_766
C21 O2 Li2 123.2(2) . .
C21 O2 Li3 122.7(2) . .
H2A C2 H2B 107.5 . .
N6 C2 H2A 108.4 . .
N6 C2 H2B 108.4 . .
N6 C2 C22 115.5(3) . .
C22 C2 H2A 108.4 . .
C22 C2 H2B 108.4 . .
O1 Li2 Li1 93.9(2) . 3_766
O1 Li2 Li3 44.78(14) . 3_766
O1 Li2 Li3 45.62(15) . .
O1 Li2 C11 30.97(11) . .
Li1 Li2 Li3 59.43(18) 3_766 3_766
Li1 Li2 Li3 64.71(19) 3_766 .
Li1 Li2 C11 124.8(2) 3_766 .
O2 Li2 O1 94.1(2) . .
O2 Li2 Li1 49.13(17) . 3_766
O2 Li2 Li3 48.48(16) . .
O2 Li2 Li3 90.8(2) . 3_766
O2 Li2 O5 109.4(3) . .
O2 Li2 C11 112.8(2) . .
O3 Li2 O1 93.3(2) 3_766 .
O3 Li2 Li1 49.57(17) 3_766 3_766
O3 Li2 O2 98.7(2) 3_766 .
O3 Li2 Li3 49.69(16) 3_766 3_766
O3 Li2 Li3 98.0(2) 3_766 .
O3 Li2 O5 132.1(3) 3_766 .
O3 Li2 C11 113.0(2) 3_766 .
Li3 Li2 Li3 57.88(19) . 3_766
O5 Li2 O1 121.4(3) . .
O5 Li2 Li1 142.0(3) . 3_766
O5 Li2 Li3 157.6(3) . 3_766
O5 Li2 Li3 129.7(3) . .
O5 Li2 C11 91.1(2) . .
C11 Li2 Li3 71.53(17) . 3_766
C11 Li2 Li3 68.82(17) . .
Li1 O3 Li3 81.1(2) . .
Li2 O3 Li1 81.6(2) 3_766 .
Li2 O3 Li3 88.5(2) 3_766 .
C31 O3 Li1 134.1(2) . .
C31 O3 Li2 138.4(2) . 3_766
C31 O3 Li3 114.0(2) . .
H3A C3 H3B 107.4 . .
N6 C3 H3A 108.3 . .
N6 C3 H3B 108.3 . .
C32 C3 H3A 108.3 . .
C32 C3 H3B 108.3 . .
C32 C3 N6 115.7(3) . .
O1 Li3 O1 94.1(2) . 3_766
O1 Li3 Li1 90.1(2) 3_766 .
O1 Li3 Li1 50.34(16) . .
O1 Li3 Li1 47.73(15) 3_766 3_766
O1 Li3 Li1 88.1(2) . 3_766
O1 Li3 O2 89.7(2) 3_766 .
O1 Li3 O2 95.7(2) . .
O1 Li3 Li2 92.1(2) 3_766 .
O1 Li3 Li2 46.36(15) 3_766 3_766
O1 Li3 Li2 49.45(16) . .
O1 Li3 Li2 89.2(2) . 3_766
O1 Li3 O3 95.6(2) . .
O1 Li3 O3 87.10(19) 3_766 .
O1 Li3 Li3 46.00(15) 3_766 3_766
O1 Li3 Li3 48.11(16) . 3_766
O1 Li3 N6 91.5(2) . .
O1 Li3 N6 174.3(3) 3_766 .
O1 Li3 C3' 146.7(4) 3_766 .
O1 Li3 C3' 117.8(4) . .
Li1 Li3 Li1 120.9(2) . 3_766
Li1 Li3 Li2 99.7(2) . .
Li1 Li3 Li2 53.63(17) . 3_766
Li1 Li3 Li2 93.5(2) 3_766 3_766
Li1 Li3 Li3 62.7(2) . 3_766
Li1 Li3 C3' 102.8(4) . .
O2 Li3 Li1 43.39(15) . 3_766
O2 Li3 Li1 146.0(3) . .
O2 Li3 Li2 136.1(2) . 3_766
O2 Li3 Li2 46.29(16) . .
O2 Li3 O3 168.4(3) . .
O2 Li3 Li3 93.9(3) . 3_766
O2 Li3 N6 91.0(2) . .
O2 Li3 C3' 95.8(4) . .
Li2 Li3 Li1 54.00(17) . 3_766
Li2 Li3 Li2 122.12(19) . 3_766
O3 Li3 Li1 45.31(15) . .
O3 Li3 Li1 134.8(2) . 3_766
O3 Li3 Li2 41.78(14) . 3_766
O3 Li3 Li2 145.0(2) . .
O3 Li3 Li3 91.9(2) . 3_766
O3 Li3 C3' 81.0(3) . .
Li3 Li3 Li1 58.2(2) 3_766 3_766
Li3 Li3 Li2 58.3(2) 3_766 3_766
Li3 Li3 Li2 63.8(2) 3_766 .
N6 Li3 Li1 133.9(2) . 3_766
N6 Li3 Li1 92.5(2) . .
N6 Li3 Li2 92.5(2) . .
N6 Li3 Li2 132.6(2) . 3_766
N6 Li3 O3 91.1(2) . .
N6 Li3 Li3 139.6(3) . 3_766
N6 Li3 C3' 27.6(3) . .
C3' Li3 Li1 135.7(4) . 3_766
C3' Li3 Li2 120.2(4) . 3_766
C3' Li3 Li2 115.2(4) . .
C3' Li3 Li3 163.8(4) . 3_766
C101 O4 Li1 121.0(2) . .
C101 O4 C125 103.2(3) . .
C101 O4 C300 107.37(19) . .
C125 O4 Li1 135.7(3) . .
C125 O4 C300 27.5(3) . .
C30 O4 Li1 122.6(14) . .
C30 O4 C101 110.2(13) . .
C30 O4 C300 3.3(14) . .
C300 O4 Li1 125.94(19) . .
H4A C4 H4B 108.9 . .
C101 C4 H4A 110.8 . .
C101 C4 H4B 110.8 . .
C101 C4 C110 104.8(5) . .
C110 C4 H4A 110.8 . .
C110 C4 H4B 110.8 . .
C5 O5 Li2 130.9(4) . .
C5 O5 C7 103.8(4) . .
C7 O5 Li2 125.2(3) . .
C7 O5 C10 122.1(13) . .
C10 O5 Li2 111.1(13) . .
C154 O6 C151 99.1(7) . .
C1 N6 C2 112.4(2) . .
C1 N6 C3 107.7(2) . .
C1 N6 Li3 113.9(2) . .
C1 N6 C1' 60.4(6) . .
C2 N6 C3 107.4(2) . .
C2 N6 Li3 101.8(2) . .
C2 N6 C2' 71.4(5) . .
C3 N6 Li3 113.5(2) . .
C3 N6 C2' 135.7(6) . .
C1' N6 C2 147.1(6) . .
C1' N6 C3 53.5(6) . .
C1' N6 Li3 110.4(6) . .
C1' N6 C2' 102.8(8) . .
C2' N6 Li3 109.9(6) . .
C3' N6 C1 137.7(7) . .
C3' N6 C3 69.1(7) . .
C3' N6 Li3 105.0(7) . .
C3' N6 C1' 120.6(9) . .
C3' N6 C2' 108.0(9) . .
O1 C11 Li1 53.66(17) . .
O1 C11 Li2 53.92(16) . .
O1 C11 C12 120.8(3) . .
O1 C11 C16 120.1(3) . .
Li2 C11 Li1 107.35(18) . .
C12 C11 Li1 113.7(3) . .
C12 C11 Li2 97.4(3) . .
C16 C11 Li1 105.8(2) . .
C16 C11 Li2 113.4(2) . .
C16 C11 C12 118.8(3) . .
C12' C11 O1 122.5(9) . .
C12' C11 Li1 96.5(10) . .
C12' C11 Li2 116.8(9) . .
C12' C11 C16 114.7(9) . .
C11 C12 C1 122.6(4) . .
C13 C12 C1 119.1(5) . .
C13 C12 C11 117.8(5) . .
C12 C13 H13 118.7 . .
C14 C13 C12 122.6(6) . .
C14 C13 H13 118.7 . .
C13 C14 C17 120.0(4) . .
C15 C14 C13 118.1(4) . .
C15 C14 C17 121.5(3) . .
C15 C14 C13' 111.6(13) . .
C13' C14 C17 125.1(14) . .
C14 C15 H15 118.9 . .
C14 C15 C16 122.2(3) . .
C16 C15 H15 118.9 . .
C11 C16 C18 119.1(3) . .
C15 C16 C11 120.1(3) . .
C15 C16 C18 120.9(3) . .
C14 C17 H17A 109.5 . .
C14 C17 H17B 109.5 . .
C14 C17 H17C 109.5 . .
H17A C17 H17B 109.5 . .
H17A C17 H17C 109.5 . .
H17B C17 H17C 109.5 . .
C16 C18 H18A 109.5 . .
C16 C18 H18B 109.5 . .
C16 C18 H18C 109.5 . .
H18A C18 H18B 109.5 . .
H18A C18 H18C 109.5 . .
H18B C18 H18C 109.5 . .
O2 C21 C22 121.7(3) . .
O2 C21 C26 121.2(3) . .
C26 C21 C22 117.0(3) . .
C22' C21 O2 121.1(7) . .
C22' C21 C26 109.0(7) . .
C21 C22 C2 125.2(3) . .
C23 C22 C2 115.9(3) . .
C23 C22 C21 118.9(3) . .
C22 C23 H23 118.7 . .
C24 C23 C22 122.5(3) . .
C24 C23 H23 118.7 . .
C23 C24 C27 119.3(3) . .
C25 C24 C23 117.7(3) . .
C25 C24 C27 123.0(3) . .
C23' C24 C25 108.7(8) . .
C23' C24 C27 123.9(8) . .
C24 C25 H25 118.5 . .
C24 C25 C26 122.9(3) . .
C26 C25 H25 118.5 . .
C21 C26 C28 118.6(3) . .
C25 C26 C21 120.7(3) . .
C25 C26 C28 120.7(3) . .
C24 C27 H27A 109.5 . .
C24 C27 H27B 109.5 . .
C24 C27 H27C 109.5 . .
H27A C27 H27B 109.5 . .
H27A C27 H27C 109.5 . .
H27B C27 H27C 109.5 . .
C26 C28 H28A 109.5 . .
C26 C28 H28B 109.5 . .
C26 C28 H28C 109.5 . .
H28A C28 H28B 109.5 . .
H28A C28 H28C 109.5 . .
H28B C28 H28C 109.5 . .
O3 C31 C32 122.2(3) . .
O3 C31 C36 121.1(3) . .
O3 C31 C32' 120.7(6) . .
C32 C31 C36 116.4(3) . .
C36 C31 C32' 114.5(6) . .
C31 C32 C3 120.2(3) . .
C31 C32 C33 121.0(4) . .
C33 C32 C3 118.7(4) . .
C32 C33 H33 118.7 . .
C34 C33 C32 122.6(4) . .
C34 C33 H33 118.7 . .
C33 C34 C35 115.6(3) . .
C33 C34 C37 122.0(3) . .
C35 C34 C37 122.2(3) . .
C35 C34 C33' 116.6(11) . .
C33' C34 C37 118.1(11) . .
C34 C35 H35 118.5 . .
C34 C35 C36 122.9(3) . .
C36 C35 H35 118.5 . .
C31 C36 C38 119.9(3) . .
C35 C36 C31 120.6(3) . .
C35 C36 C38 119.4(3) . .
C34 C37 H37A 109.5 . .
C34 C37 H37B 109.5 . .
C34 C37 H37C 109.5 . .
H37A C37 H37B 109.5 . .
H37A C37 H37C 109.5 . .
H37B C37 H37C 109.5 . .
C36 C38 H38A 109.5 . .
C36 C38 H38B 109.5 . .
C36 C38 H38C 109.5 . .
H38A C38 H38B 109.5 . .
H38A C38 H38C 109.5 . .
H38B C38 H38C 109.5 . .
O4 C101 C4 107.0(4) . .
O4 C101 H10C 110.3 . .
O4 C101 H10D 110.3 . .
O4 C101 C290 97(3) . .
C4 C101 H10C 110.3 . .
C4 C101 H10D 110.3 . .
H10C C101 H10D 108.6 . .
C29 C101 O4 105(2) . .
C29 C101 C4 50(2) . .
C29 C101 H10C 64.6 . .
C29 C101 H10D 143.3 . .
C290 C101 H10C 90.8 . .
C290 C101 H10D 137.1 . .
C4 C110 H11A 110.7 . .
C4 C110 H11B 110.7 . .
C4 C110 C125 105.0(5) . .
H11A C110 H11B 108.8 . .
C125 C110 H11A 110.7 . .
C125 C110 H11B 110.7 . .
O4 C125 C110 105.1(5) . .
O4 C125 H12A 110.7 . .
O4 C125 H12B 110.7 . .
C110 C125 H12A 110.7 . .
C110 C125 H12B 110.7 . .
H12A C125 H12B 108.8 . .
O6 C151 H15A 110.7 . .
O6 C151 H15B 110.7 . .
H15A C151 H15B 108.8 . .
C152 C151 O6 105.2(7) . .
C152 C151 H15A 110.7 . .
C152 C151 H15B 110.7 . .
C151 C152 H15C 109.7 . .
C151 C152 H15D 109.7 . .
C151 C152 C153 109.7(6) . .
H15C C152 H15D 108.2 . .
C153 C152 H15C 109.7 . .
C153 C152 H15D 109.7 . .
C152 C153 H15E 111.3 . .
C152 C153 H15F 111.3 . .
C152 C153 C154 102.4(7) . .
H15E C153 H15F 109.2 . .
C154 C153 H15E 111.3 . .
C154 C153 H15F 111.3 . .
O6 C154 C153 102.8(7) . .
O6 C154 H15G 111.2 . .
O6 C154 H15H 111.2 . .
C153 C154 H15G 111.2 . .
C153 C154 H15H 111.2 . .
H15G C154 H15H 109.1 . .
N6 C1' H1'1 107.5 . .
N6 C1' H1'2 107.5 . .
N6 C1' C12' 119.1(14) . .
H1'1 C1' H1'2 107 . .
C12' C1' H1'1 107.5 . .
C12' C1' H1'2 107.5 . .
N6 C2' H2'1 108.6 . .
N6 C2' H2'2 108.6 . .
H2'1 C2' H2'2 107.5 . .
C22' C2' N6 114.8(12) . .
C22' C2' H2'1 108.6 . .
C22' C2' H2'2 108.6 . .
Li3 C3' H3'1 78.9 . .
Li3 C3' H3'2 155 . .
N6 C3' H3'1 108.8 . .
N6 C3' H3'2 108.8 . .
N6 C3' C32' 113.7(12) . .
H3'1 C3' H3'2 107.7 . .
C32' C3' Li3 90.9(9) . .
C32' C3' H3'1 108.8 . .
C32' C3' H3'2 108.8 . .
C11 C12' C1' 122.9(16) . .
C11 C12' C13' 123(2) . .
C13' C12' C1' 114(2) . .
C14 C13' H13' 118.3 . .
C12' C13' C14 123(3) . .
C12' C13' H13' 118.3 . .
C21 C22' C2' 120.7(13) . .
C21 C22' C23' 121.2(14) . .
C23' C22' C2' 117.8(15) . .
C24 C23' C22' 124.1(14) . .
C24 C23' H23' 117.9 . .
C22' C23' H23' 117.9 . .
C3' C32' C31 130.3(12) . .
C33' C32' C31 116.6(16) . .
C33' C32' C3' 113.1(17) . .
C34 C33' H33' 119 . .
C32' C33' C34 122(2) . .
C32' C33' H33' 119 . .
O5 C5 H5A 110.8 . .
O5 C5 H5B 110.8 . .
O5 C5 C8 105.0(4) . .
H5A C5 H5B 108.8 . .
C8 C5 H5A 110.8 . .
C8 C5 H5B 110.8 . .
H6A C6 H6B 109.5 . .
C7 C6 H6A 111.7 . .
C7 C6 H6B 111.7 . .
C7 C6 C8 100.3(5) . .
C8 C6 H6A 111.7 . .
C8 C6 H6B 111.7 . .
O5 C7 C6 112.2(5) . .
O5 C7 H7A 109.2 . .
O5 C7 H7B 109.2 . .
O5 C7 C19 93.1(12) . .
C6 C7 H7A 109.2 . .
C6 C7 H7B 109.2 . .
H7A C7 H7B 107.9 . .
C19 C7 H7A 116.6 . .
C19 C7 H7B 119.5 . .
C5 C8 C6 102.9(4) . .
C5 C8 H8A 111.2 . .
C5 C8 H8B 111.2 . .
C6 C8 H8A 111.2 . .
C6 C8 H8B 111.2 . .
H8A C8 H8B 109.1 . .
C101 C29 H29A 111.4 . .
C101 C29 H29B 111.4 . .
C101 C29 C39 102(4) . .
H29A C29 H29B 109.3 . .
C39 C29 H29A 111.4 . .
C39 C29 H29B 111.4 . .
C101 C290 H29C 109.1 . .
C101 C290 H29D 109.1 . .
H29C C290 H29D 107.8 . .
C390 C290 C101 112(5) . .
C390 C290 H29C 109.1 . .
C390 C290 H29D 109.1 . .
O4 C30 H30A 110.7 . .
O4 C30 H30B 110.7 . .
H30A C30 H30B 108.8 . .
C39 C30 O4 105(3) . .
C39 C30 H30A 110.7 . .
C39 C30 H30B 110.7 . .
O4 C300 H30C 112.5 . .
O4 C300 H30D 112.5 . .
O4 C300 C390 96.3(13) . .
H30C C300 H30D 110 . .
C390 C300 H30C 112.5 . .
C390 C300 H30D 112.5 . .
C29 C39 H39A 109.5 . .
C29 C39 H39B 109.5 . .
C30 C39 C29 111(4) . .
C30 C39 H39A 109.5 . .
C30 C39 H39B 109.5 . .
H39A C39 H39B 108.1 . .
C290 C390 C300 106(3) . .
C290 C390 H39C 110.6 . .
C290 C390 H39D 110.6 . .
C300 C390 H39C 110.6 . .
C300 C390 H39D 110.6 . .
H39C C390 H39D 108.7 . .
H9A C9 H9B 107.8 . .
C10 C9 H9A 109.1 . .
C10 C9 H9B 109.1 . .
C19 C9 H9A 109.1 . .
C19 C9 H9B 109.1 . .
C19 C9 C10 113(2) . .
O5 C10 H10E 113.3 . .
O5 C10 H10F 113.3 . .
C9 C10 O5 91.9(18) . .
C9 C10 H10E 113.3 . .
C9 C10 H10F 113.3 . .
H10E C10 H10F 110.6 . .
C7 C19 H19A 109.7 . .
C7 C19 H19B 109.7 . .
C9 C19 C7 109.8(16) . .
C9 C19 H19A 109.7 . .
C9 C19 H19B 109.7 . .
H19A C19 H19B 108.2 . .

loop_
_geom_bond_atom_site_label_1
_geom_bond_atom_site_label_2
_geom_bond_distance
_geom_bond_site_symmetry_2
O1 Li1 2.116(5) .
O1 Li2 2.112(5) .
O1 Li3 2.056(5) 3_766
O1 Li3 1.987(5) .
O1 C11 1.345(3) .
C1 H10A 0.99 .
C1 H10B 0.99 .
C1 N6 1.447(4) .
C1 C12 1.503(6) .
Li1 O2 1.961(6) 3_766
Li1 Li2 2.554(7) 3_766
Li1 O3 1.965(5) .
Li1 Li3 2.854(7) 3_766
Li1 Li3 2.731(7) .
Li1 O4 2.019(6) .
Li1 C11 2.615(6) .
O2 Li1 1.961(6) 3_766
O2 Li2 2.008(6) .
O2 Li3 2.081(5) .
O2 C21 1.343(3) .
C2 H2A 0.99 .
C2 H2B 0.99 .
C2 N6 1.478(4) .
C2 C22 1.514(5) .
Li2 Li1 2.554(7) 3_766
Li2 O3 1.945(5) 3_766
Li2 Li3 2.918(7) 3_766
Li2 Li3 2.769(7) .
Li2 O5 2.092(5) .
Li2 C11 2.603(6) .
O3 Li2 1.945(5) 3_766
O3 Li3 2.226(5) .
O3 C31 1.345(3) .
C3 H3A 0.99 .
C3 H3B 0.99 .
C3 N6 1.503(4) .
C3 C32 1.500(5) .
Li3 O1 2.056(5) 3_766
Li3 Li1 2.854(7) 3_766
Li3 Li2 2.918(7) 3_766
Li3 Li3 2.755(10) 3_766
Li3 N6 2.089(5) .
Li3 C3' 2.740(16) .
O4 C101 1.444(4) .
O4 C125 1.463(6) .
O4 C30 1.42(2) .
O4 C300 1.481(2) .
C4 H4A 0.99 .
C4 H4B 0.99 .
C4 C101 1.484(7) .
C4 C110 1.506(10) .
O5 C5 1.422(4) .
O5 C7 1.444(5) .
O5 C10 1.65(3) .
O6 C151 1.550(10) .
O6 C154 1.451(10) .
N6 C1' 1.449(13) .
N6 C2' 1.626(14) .
N6 C3' 1.313(15) .
C11 C12 1.451(6) .
C11 C16 1.411(4) .
C11 C12' 1.30(3) .
C12 C13 1.408(8) .
C13 H13 0.95 .
C13 C14 1.402(8) .
C14 C15 1.385(5) .
C14 C17 1.512(4) .
C14 C13' 1.39(3) .
C15 H15 0.95 .
C15 C16 1.398(4) .
C16 C18 1.513(5) .
C17 H17A 0.98 .
C17 H17B 0.98 .
C17 H17C 0.98 .
C18 H18A 0.98 .
C18 H18B 0.98 .
C18 H18C 0.98 .
C21 C22 1.453(5) .
C21 C26 1.412(4) .
C21 C22' 1.307(17) .
C22 C23 1.406(5) .
C23 H23 0.95 .
C23 C24 1.392(5) .
C24 C25 1.374(5) .
C24 C27 1.518(4) .
C24 C23' 1.369(17) .
C25 H25 0.95 .
C25 C26 1.389(4) .
C26 C28 1.501(5) .
C27 H27A 0.98 .
C27 H27B 0.98 .
C27 H27C 0.98 .
C28 H28A 0.98 .
C28 H28B 0.98 .
C28 H28C 0.98 .
C31 C32 1.387(5) .
C31 C36 1.406(4) .
C31 C32' 1.564(17) .
C32 C33 1.401(7) .
C33 H33 0.95 .
C33 C34 1.384(6) .
C34 C35 1.387(4) .
C34 C37 1.514(4) .
C34 C33' 1.43(3) .
C35 H35 0.95 .
C35 C36 1.394(4) .
C36 C38 1.502(5) .
C37 H37A 0.98 .
C37 H37B 0.98 .
C37 H37C 0.98 .
C38 H38A 0.98 .
C38 H38B 0.98 .
C38 H38C 0.98 .
C101 H10C 0.99 .
C101 H10D 0.99 .
C101 C29 1.43(5) .
C101 C290 1.55(5) .
C110 H11A 0.99 .
C110 H11B 0.99 .
C110 C125 1.520(9) .
C125 H12A 0.99 .
C125 H12B 0.99 .
C151 H15A 0.99 .
C151 H15B 0.99 .
C151 C152 1.390(9) .
C152 H15C 0.99 .
C152 H15D 0.99 .
C152 C153 1.430(10) .
C153 H15E 0.99 .
C153 H15F 0.99 .
C153 C154 1.475(11) .
C154 H15G 0.99 .
C154 H15H 0.99 .
C1' H1'1 0.99 .
C1' H1'2 0.99 .
C1' C12' 1.55(3) .
C2' H2'1 0.99 .
C2' H2'2 0.99 .
C2' C22' 1.50(2) .
C3' H3'1 0.99 .
C3' H3'2 0.99 .
C3' C32' 1.54(2) .
C12' C13' 1.37(4) .
C13' H13' 0.95 .
C22' C23' 1.40(2) .
C23' H23' 0.95 .
C32' C33' 1.40(3) .
C33' H33' 0.95 .
C5 H5A 0.99 .
C5 H5B 0.99 .
C5 C8 1.514(7) .
C6 H6A 0.99 .
C6 H6B 0.99 .
C6 C7 1.493(7) .
C6 C8 1.520(8) .
C7 H7A 0.99 .
C7 H7B 0.99 .
C7 C19 1.68(2) .
C8 H8A 0.99 .
C8 H8B 0.99 .
C29 H29A 0.99 .
C29 H29B 0.99 .
C29 C39 1.50(8) .
C290 H29C 0.99 .
C290 H29D 0.99 .
C290 C390 1.32(8) .
C30 H30A 0.99 .
C30 H30B 0.99 .
C30 C39 1.36(5) .
C300 H30C 0.99 .
C300 H30D 0.99 .
C300 C390 1.57(5) .
C39 H39A 0.99 .
C39 H39B 0.99 .
C390 H39C 0.99 .
C390 H39D 0.99 .
C9 H9A 0.99 .
C9 H9B 0.99 .
C9 C10 1.53(4) .
C9 C19 1.53(3) .
C10 H10E 0.99 .
C10 H10F 0.99 .
C19 H19A 0.99 .
C19 H19B 0.99 .
